data_4510443
loop_
_publ_author_name
'Han, Lu-Lu'
'Zhang, Xi-Ying'
'Chen, Jiang-Shan'
'Li, Zhong-Hui'
'Sun, Dao-Feng'
'Wang, Xing-Po'
'Sun, Di'

_publ_section_title
;
 Silver(I)/Bipyrazole/Dicarboxylate Interpenetrated Coordination Networks:
 Spontaneous Chiral Resolution, Modulation of Topologies, Water Clusters,
 and Photoluminescences
;
_journal_issue 5
_journal_name_full 'Crystal Growth &amp; Design'
_journal_page_first 2230
_journal_paper_doi 10.1021/cg401805x
_journal_volume 14
_journal_year 2014
_chemical_formula_sum 'C43 H58 Ag2 N16 O4'
_chemical_formula_weight 1078.79
_chemical_name_systematic
; 
 ? 
;
_space_group_IT_number 96
_symmetry_cell_setting tetragonal
_symmetry_space_group_name_Hall 'P 4nw 2abw'
_symmetry_space_group_name_H-M 'P 43 21 2'
_atom_sites_solution_hydrogens geom
_atom_sites_solution_primary direct
_atom_sites_solution_secondary difmap
_audit_creation_method SHELXL-97
_cell_angle_alpha 90.00
_cell_angle_beta 90.00
_cell_angle_gamma 90.00
_cell_formula_units_Z 4
_cell_length_a 22.943(3)
_cell_length_b 22.943(3)
_cell_length_c 10.4944(13)
_cell_measurement_temperature 298(2)
_cell_volume 5524.1(12)
_computing_structure_refinement 'SHELXL-97 (Sheldrick, 1997)'
_computing_structure_solution 'SHELXS-97 (Sheldrick, 1990)'
_diffrn_ambient_temperature 298(2)
_diffrn_measured_fraction_theta_full 0.991
_diffrn_measured_fraction_theta_max 0.991
_diffrn_radiation_monochromator graphite
_diffrn_radiation_source 'fine-focus sealed tube'
_diffrn_radiation_type MoK\a
_diffrn_radiation_wavelength 0.71073
_diffrn_reflns_av_R_equivalents 0.0978
_diffrn_reflns_av_sigmaI/netI 0.0842
_diffrn_reflns_limit_h_max 16
_diffrn_reflns_limit_h_min -27
_diffrn_reflns_limit_k_max 27
_diffrn_reflns_limit_k_min -17
_diffrn_reflns_limit_l_max 10
_diffrn_reflns_limit_l_min -12
_diffrn_reflns_number 21914
_diffrn_reflns_theta_full 25.00
_diffrn_reflns_theta_max 25.00
_diffrn_reflns_theta_min 1.98
_exptl_absorpt_coefficient_mu 0.760
_exptl_absorpt_correction_T_max 0.9776
_exptl_absorpt_correction_T_min 0.9077
_exptl_absorpt_correction_type multi-scan
_exptl_absorpt_process_details sadabs
_exptl_crystal_density_diffrn 1.297
_exptl_crystal_density_method 'not measured'
_exptl_crystal_F_000 2216
_exptl_crystal_size_max 0.13
_exptl_crystal_size_mid 0.03
_exptl_crystal_size_min 0.03
_refine_diff_density_max 0.541
_refine_diff_density_min -1.010
_refine_diff_density_rms 0.114
_refine_ls_abs_structure_details 'Flack H D (1983), Acta Cryst. A39, 876-881'
_refine_ls_abs_structure_Flack 0.06(8)
_refine_ls_extinction_method none
_refine_ls_goodness_of_fit_ref 1.254
_refine_ls_hydrogen_treatment mixed
_refine_ls_matrix_type full
_refine_ls_number_parameters 302
_refine_ls_number_reflns 4836
_refine_ls_number_restraints 24
_refine_ls_restrained_S_all 1.256
_refine_ls_R_factor_all 0.1209
_refine_ls_R_factor_gt 0.0878
_refine_ls_shift/su_max 0.002
_refine_ls_shift/su_mean 0.000
_refine_ls_structure_factor_coef Fsqd
_refine_ls_weighting_details 'calc w=1/[\s^2^(Fo^2^)+(0.1032P)^2^+0.0000P] where P=(Fo^2^+2Fc^2^)/3'
_refine_ls_weighting_scheme calc
_refine_ls_wR_factor_gt 0.2155
_refine_ls_wR_factor_ref 0.2276
_reflns_number_gt 3073
_reflns_number_total 4836
_reflns_threshold_expression >2sigma(I)
_cod_data_source_file cg401805x_si_002.cif
_cod_data_source_block 1R
_cod_depositor_comments
;
The following automatic conversions were performed:

'_symmetry_cell_setting' value 'Tetragonal' changed to 'tetragonal'
according to
/usr/data/users/saulius/crontab/automatic-downloads/rss-feeds/ACS/lib/dictionaries/cif_core.dic
dictionary named 'cif_core.dic' version 2.4.2 from 2011-04-26.

Automatic conversion script
Id: cif_fix_values 2281 2013-09-26 08:29:07Z andrius 

 Adding full bibliography for 4510442--4510449.cif.
;
_cod_original_cell_volume 5524.2(9)
_cod_original_sg_symbol_H-M 'P4(3)2(1)2 '
_cod_database_code 4510443

loop_
_symmetry_equiv_pos_as_xyz
'x, y, z'
'-y+1/2, x+1/2, z+3/4'
'x+1/2, -y+1/2, -z+1/4'
'-x, -y, z+1/2'
'-y, -x, -z+1/2'
'y, x, -z'
'y+1/2, -x+1/2, z+1/4'
'-x+1/2, y+1/2, -z+3/4'

loop_
_atom_site_label
_atom_site_type_symbol
_atom_site_fract_x
_atom_site_fract_y
_atom_site_fract_z
_atom_site_U_iso_or_equiv
_atom_site_adp_type
_atom_site_occupancy
_atom_site_symmetry_multiplicity
_atom_site_calc_flag
_atom_site_refinement_flags
Ag1 Ag 0.83520(5) 0.40607(5) 0.81050(8) 0.0661(4) Uani 1 1 d .
C1 C 0.9575(9) 0.2988(8) 0.7357(15) 0.112(7) Uani 1 1 d .
H1A H 0.9627 0.2784 0.8147 0.169 Uiso 1 1 calc R
H1B H 0.9616 0.3399 0.7498 0.169 Uiso 1 1 calc R
H1C H 0.9863 0.2861 0.6755 0.169 Uiso 1 1 calc R
C2 C 0.8957(8) 0.2859(7) 0.6823(11) 0.074(4) Uani 1 1 d .
C3 C 0.8804(8) 0.2298(8) 0.6243(16) 0.091(5) Uani 1 1 d .
C4 C 0.8267(7) 0.2367(6) 0.6059(12) 0.077(5) Uani 1 1 d .
C5 C 0.7822(9) 0.1956(10) 0.5369(16) 0.142(9) Uani 1 1 d .
H5A H 0.7585 0.1761 0.5992 0.213 Uiso 1 1 calc R
H5B H 0.8031 0.1672 0.4876 0.213 Uiso 1 1 calc R
H5C H 0.7578 0.2183 0.4816 0.213 Uiso 1 1 calc R
C6 C 0.9161(8) 0.1786(7) 0.3530(14) 0.098(5) Uani 1 1 d .
H6A H 0.8914 0.2120 0.3630 0.147 Uiso 1 1 calc R
H6B H 0.8949 0.1480 0.3114 0.147 Uiso 1 1 calc R
H6C H 0.9494 0.1889 0.3023 0.147 Uiso 1 1 calc R
C7 C 0.9361(6) 0.1579(6) 0.4818(13) 0.074(4) Uani 1 1 d .
C8 C 0.9174(6) 0.1842(5) 0.5930(13) 0.066(3) Uani 1 1 d U
C9 C 0.9543(6) 0.1522(5) 0.6833(14) 0.068(3) Uani 1 1 d U
C10 C 0.9634(7) 0.1575(9) 0.8279(14) 0.101(5) Uani 1 1 d .
H10A H 0.9992 0.1778 0.8445 0.151 Uiso 1 1 calc R
H10B H 0.9651 0.1193 0.8650 0.151 Uiso 1 1 calc R
H10C H 0.9315 0.1788 0.8646 0.151 Uiso 1 1 calc R
C11 C 0.9087(6) 0.5432(6) 0.7090(11) 0.076(4) Uani 1 1 d .
H11A H 0.9062 0.5849 0.7112 0.115 Uiso 1 1 calc R
H11B H 0.9463 0.5318 0.6773 0.115 Uiso 1 1 calc R
H11C H 0.9034 0.5279 0.7933 0.115 Uiso 1 1 calc R
C12 C 0.8598(5) 0.5184(6) 0.6187(10) 0.056(3) Uani 1 1 d .
C13 C 0.8452(6) 0.5368(6) 0.4967(10) 0.060(3) Uani 1 1 d .
C14 C 0.7987(6) 0.4970(6) 0.4653(9) 0.068(4) Uani 1 1 d .
C15 C 0.7621(6) 0.4931(6) 0.3507(10) 0.071(4) Uani 1 1 d .
H15A H 0.7571 0.4529 0.3275 0.107 Uiso 1 1 calc R
H15B H 0.7805 0.5137 0.2820 0.107 Uiso 1 1 calc R
H15C H 0.7247 0.5102 0.3678 0.107 Uiso 1 1 calc R
C16 C 0.9126(8) 0.5372(6) 0.2410(12) 0.083(5) Uani 1 1 d .
H16A H 0.9326 0.5509 0.1665 0.124 Uiso 1 1 calc R
H16B H 0.8821 0.5108 0.2162 0.124 Uiso 1 1 calc R
H16C H 0.9396 0.5173 0.2957 0.124 Uiso 1 1 calc R
C17 C 0.8881(6) 0.5851(8) 0.3068(13) 0.079(4) Uani 1 1 d .
C18 C 0.8646(5) 0.5863(6) 0.4298(11) 0.061(3) Uani 1 1 d .
C19 C 0.8550(6) 0.6450(6) 0.4435(12) 0.067(4) Uani 1 1 d .
C20 C 0.8287(8) 0.6741(8) 0.5646(12) 0.111(6) Uani 1 1 d .
H20A H 0.8467 0.6580 0.6393 0.166 Uiso 1 1 calc R
H20B H 0.7875 0.6668 0.5674 0.166 Uiso 1 1 calc R
H20C H 0.8355 0.7154 0.5617 0.166 Uiso 1 1 calc R
C21 C 0.6933(8) 0.3759(9) 0.7183(19) 0.106(3) Uani 1 1 d U
C22 C 0.6293(6) 0.3707(6) 0.7500 0.063(5) Uani 1 2 d S
H22A H 0.6190 0.3949 0.8223 0.076 Uiso 0.50 1 calc PR
H22B H 0.6051 0.3810 0.6777 0.076 Uiso 0.50 1 calc PR
N1 N 0.8517(8) 0.3198(6) 0.6927(13) 0.100(4) Uani 1 1 d .
N2 N 0.8058(6) 0.2903(5) 0.6352(10) 0.073(3) Uani 1 1 d .
H2 H 0.7713 0.3034 0.6211 0.087 Uiso 1 1 calc R
N3 N 0.9698(6) 0.1192(6) 0.4916(14) 0.089(3) Uani 1 1 d U
N4 N 0.9804(6) 0.1080(6) 0.6169(14) 0.093(3) Uani 1 1 d U
H4 H 0.9996 0.0790 0.6478 0.112 Uiso 1 1 calc R
N5 N 0.8294(5) 0.4722(5) 0.6566(9) 0.061(3) Uani 1 1 d .
N6 N 0.7959(4) 0.4595(4) 0.5593(9) 0.056(2) Uani 1 1 d .
H6 H 0.7739 0.4292 0.5574 0.067 Uiso 1 1 calc R
N7 N 0.8998(5) 0.6392(5) 0.2664(9) 0.068(3) Uani 1 1 d .
N8 N 0.8736(5) 0.6740(5) 0.3556(8) 0.064(3) Uani 1 1 d .
H8 H 0.8706 0.7113 0.3501 0.076 Uiso 1 1 calc R
O1 O 0.7278(5) 0.3888(6) 0.8160(12) 0.113(3) Uani 1 1 d U
O2 O 0.7113(5) 0.3751(5) 0.6091(11) 0.098(3) Uani 1 1 d U

loop_
_atom_site_aniso_label
_atom_site_aniso_U_11
_atom_site_aniso_U_22
_atom_site_aniso_U_33
_atom_site_aniso_U_23
_atom_site_aniso_U_13
_atom_site_aniso_U_12
Ag1 0.0806(7) 0.0862(8) 0.0316(4) 0.0182(5) -0.0038(5) 0.0103(6)
C1 0.155(19) 0.113(14) 0.069(10) 0.000(9) -0.032(11) 0.051(12)
C2 0.117(13) 0.077(10) 0.028(6) 0.005(6) 0.015(8) 0.037(10)
C3 0.101(13) 0.091(13) 0.081(11) 0.040(10) 0.038(9) 0.025(10)
C4 0.101(13) 0.077(10) 0.052(7) 0.034(7) 0.014(8) 0.063(10)
C5 0.131(16) 0.22(2) 0.076(11) 0.047(13) -0.023(11) -0.105(16)
C6 0.135(15) 0.092(12) 0.067(9) 0.003(8) 0.019(9) -0.003(10)
C7 0.084(9) 0.058(8) 0.080(9) -0.012(7) 0.034(8) 0.019(8)
C8 0.087(8) 0.046(6) 0.066(6) -0.023(5) 0.026(5) 0.009(5)
C9 0.083(7) 0.054(6) 0.067(6) -0.013(5) 0.024(6) 0.010(5)
C10 0.098(11) 0.140(15) 0.064(9) 0.019(11) -0.017(9) -0.044(11)
C11 0.087(9) 0.102(10) 0.041(6) -0.002(7) -0.004(7) -0.065(9)
C12 0.055(7) 0.094(10) 0.020(5) 0.016(6) -0.005(5) -0.009(7)
C13 0.070(9) 0.083(9) 0.026(5) 0.021(6) -0.009(6) -0.010(7)
C14 0.107(11) 0.086(10) 0.010(5) 0.019(5) -0.005(5) 0.012(8)
C15 0.090(10) 0.085(10) 0.039(6) -0.002(6) -0.019(6) -0.008(8)
C16 0.137(14) 0.069(9) 0.042(7) 0.014(6) 0.032(8) -0.027(9)
C17 0.079(9) 0.110(12) 0.048(7) 0.038(9) 0.013(7) -0.019(8)
C18 0.064(7) 0.072(9) 0.047(6) 0.033(6) -0.002(6) -0.034(7)
C19 0.076(9) 0.074(10) 0.051(7) 0.002(7) 0.020(7) -0.038(7)
C20 0.147(15) 0.150(15) 0.034(6) -0.038(9) 0.036(9) -0.053(13)
C21 0.103(7) 0.132(7) 0.083(7) -0.033(6) 0.017(6) -0.011(6)
C22 0.068(7) 0.068(7) 0.054(10) 0.004(6) 0.004(6) 0.010(10)
N1 0.126(13) 0.097(10) 0.076(9) -0.022(8) 0.035(9) 0.015(10)
N2 0.104(10) 0.081(9) 0.034(5) 0.013(6) 0.016(6) 0.021(8)
N3 0.088(7) 0.077(6) 0.102(7) -0.015(7) 0.038(7) 0.012(5)
N4 0.094(7) 0.077(7) 0.107(7) -0.003(7) 0.032(7) 0.006(5)
N5 0.057(6) 0.086(7) 0.042(6) 0.011(5) 0.005(5) -0.016(6)
N6 0.067(6) 0.063(6) 0.038(5) 0.009(5) 0.008(5) -0.018(5)
N7 0.084(8) 0.090(8) 0.030(5) 0.006(5) 0.000(5) -0.006(6)
N8 0.089(7) 0.082(8) 0.020(4) 0.007(5) 0.015(4) -0.007(6)
O1 0.110(7) 0.143(7) 0.085(6) -0.037(6) 0.022(6) -0.011(6)
O2 0.099(7) 0.106(7) 0.090(7) -0.021(6) 0.022(6) -0.026(6)

loop_
_atom_type_symbol
_atom_type_description
_atom_type_scat_dispersion_real
_atom_type_scat_dispersion_imag
_atom_type_scat_source
C C 0.0033 0.0016 'International Tables Vol C Tables 4.2.6.8 and 6.1.1.4'
H H 0.0000 0.0000 'International Tables Vol C Tables 4.2.6.8 and 6.1.1.4'
Ag Ag -0.8971 1.1015 'International Tables Vol C Tables 4.2.6.8 and 6.1.1.4'
N N 0.0061 0.0033 'International Tables Vol C Tables 4.2.6.8 and 6.1.1.4'
O O 0.0106 0.0060 'International Tables Vol C Tables 4.2.6.8 and 6.1.1.4'

loop_
_geom_angle_atom_site_label_1
_geom_angle_atom_site_label_2
_geom_angle_atom_site_label_3
_geom_angle
_geom_angle_site_symmetry_1
_geom_angle_site_symmetry_3
N5 Ag1 N7 139.5(4) . 2_645
N5 Ag1 N1 101.6(4) . .
N7 Ag1 N1 114.1(5) 2_645 .
N5 Ag1 O1 93.8(4) . .
N7 Ag1 O1 103.1(4) 2_645 .
N1 Ag1 O1 92.1(5) . .
C2 C1 H1A 109.5 . .
C2 C1 H1B 109.5 . .
H1A C1 H1B 109.5 . .
C2 C1 H1C 109.5 . .
H1A C1 H1C 109.5 . .
H1B C1 H1C 109.5 . .
N1 C2 C3 112.3(17) . .
N1 C2 C1 125.0(16) . .
C3 C2 C1 122.5(14) . .
C4 C3 C8 131.1(19) . .
C4 C3 C2 100.9(15) . .
C8 C3 C2 127.9(17) . .
C3 C4 N2 115.1(18) . .
C3 C4 C5 129.4(17) . .
N2 C4 C5 114.9(16) . .
C4 C5 H5A 109.5 . .
C4 C5 H5B 109.5 . .
H5A C5 H5B 109.5 . .
C4 C5 H5C 109.5 . .
H5A C5 H5C 109.5 . .
H5B C5 H5C 109.5 . .
C7 C6 H6A 109.5 . .
C7 C6 H6B 109.5 . .
H6A C6 H6B 109.5 . .
C7 C6 H6C 109.5 . .
H6A C6 H6C 109.5 . .
H6B C6 H6C 109.5 . .
N3 C7 C8 117.2(15) . .
N3 C7 C6 120.9(13) . .
C8 C7 C6 121.8(13) . .
C7 C8 C3 135.9(14) . .
C7 C8 C9 98.5(11) . .
C3 C8 C9 125.3(12) . .
N4 C9 C8 107.1(13) . .
N4 C9 C10 120.2(15) . .
C8 C9 C10 132.5(12) . .
C9 C10 H10A 109.5 . .
C9 C10 H10B 109.5 . .
H10A C10 H10B 109.5 . .
C9 C10 H10C 109.5 . .
H10A C10 H10C 109.5 . .
H10B C10 H10C 109.5 . .
C12 C11 H11A 109.5 . .
C12 C11 H11B 109.5 . .
H11A C11 H11B 109.5 . .
C12 C11 H11C 109.5 . .
H11A C11 H11C 109.5 . .
H11B C11 H11C 109.5 . .
N5 C12 C13 113.0(11) . .
N5 C12 C11 118.8(9) . .
C13 C12 C11 128.1(12) . .
C12 C13 C18 128.9(12) . .
C12 C13 C14 101.3(10) . .
C18 C13 C14 129.2(10) . .
N6 C14 C13 106.4(10) . .
N6 C14 C15 123.2(13) . .
C13 C14 C15 130.3(11) . .
C14 C15 H15A 109.5 . .
C14 C15 H15B 109.5 . .
H15A C15 H15B 109.5 . .
C14 C15 H15C 109.5 . .
H15A C15 H15C 109.5 . .
H15B C15 H15C 109.5 . .
C17 C16 H16A 109.5 . .
C17 C16 H16B 109.5 . .
H16A C16 H16B 109.5 . .
C17 C16 H16C 109.5 . .
H16A C16 H16C 109.5 . .
H16B C16 H16C 109.5 . .
N7 C17 C18 110.5(14) . .
N7 C17 C16 119.1(11) . .
C18 C17 C16 128.2(13) . .
C19 C18 C17 100.3(11) . .
C19 C18 C13 133.5(12) . .
C17 C18 C13 124.5(14) . .
N8 C19 C18 113.7(12) . .
N8 C19 C20 121.4(14) . .
C18 C19 C20 124.7(12) . .
C19 C20 H20A 109.5 . .
C19 C20 H20B 109.5 . .
H20A C20 H20B 109.5 . .
C19 C20 H20C 109.5 . .
H20A C20 H20C 109.5 . .
H20B C20 H20C 109.5 . .
O2 C21 O1 121.8(17) . .
O2 C21 C22 122.3(16) . .
O1 C21 C22 115.3(14) . .
C21 C22 C21 101.8(19) 5_666 .
C21 C22 H22A 111.4 5_666 .
C21 C22 H22A 111.4 . .
C21 C22 H22B 111.4 5_666 .
C21 C22 H22B 111.4 . .
H22A C22 H22B 109.3 . .
C2 N1 N2 105.3(14) . .
C2 N1 Ag1 132.9(15) . .
N2 N1 Ag1 120.9(10) . .
C4 N2 N1 105.9(13) . .
C4 N2 H2 127.0 . .
N1 N2 H2 127.0 . .
C7 N3 N4 110.1(14) . .
C9 N4 N3 105.8(14) . .
C9 N4 H4 127.1 . .
N3 N4 H4 127.1 . .
N6 N5 C12 104.7(8) . .
N6 N5 Ag1 116.7(7) . .
C12 N5 Ag1 136.9(8) . .
N5 N6 C14 114.2(10) . .
N5 N6 H6 122.9 . .
C14 N6 H6 122.9 . .
C17 N7 N8 103.7(10) . .
C17 N7 Ag1 124.1(9) . 7_564
N8 N7 Ag1 122.3(8) . 7_564
C19 N8 N7 110.7(12) . .
C19 N8 H8 124.7 . .
N7 N8 H8 124.7 . .
C21 O1 Ag1 127.3(11) . .

loop_
_geom_bond_atom_site_label_1
_geom_bond_atom_site_label_2
_geom_bond_distance
_geom_bond_site_symmetry_2
Ag1 N5 2.221(10) .
Ag1 N7 2.244(9) 2_645
Ag1 N1 2.364(13) .
Ag1 O1 2.496(12) .
C1 C2 1.55(2) .
C1 H1A 0.9600 .
C1 H1B 0.9600 .
C1 H1C 0.9600 .
C2 N1 1.281(17) .
C2 C3 1.46(2) .
C3 C4 1.26(2) .
C3 C8 1.39(2) .
C4 N2 1.355(16) .
C4 C5 1.57(2) .
C5 H5A 0.9600 .
C5 H5B 0.9600 .
C5 H5C 0.9600 .
C6 C7 1.50(2) .
C6 H6A 0.9600 .
C6 H6B 0.9600 .
C6 H6C 0.9600 .
C7 N3 1.181(18) .
C7 C8 1.382(17) .
C8 C9 1.468(19) .
C9 N4 1.369(16) .
C9 C10 1.536(19) .
C10 H10A 0.9600 .
C10 H10B 0.9600 .
C10 H10C 0.9600 .
C11 C12 1.575(16) .
C11 H11A 0.9600 .
C11 H11B 0.9600 .
C11 H11C 0.9600 .
C12 N5 1.329(15) .
C12 C13 1.390(14) .
C13 C18 1.407(16) .
C13 C14 1.442(18) .
C14 N6 1.310(13) .
C14 C15 1.470(15) .
C15 H15A 0.9600 .
C15 H15B 0.9600 .
C15 H15C 0.9600 .
C16 C17 1.41(2) .
C16 H16A 0.9600 .
C16 H16B 0.9600 .
C16 H16C 0.9600 .
C17 N7 1.339(17) .
C17 C18 1.399(17) .
C18 C19 1.371(19) .
C19 N8 1.215(14) .
C19 C20 1.558(18) .
C20 H20A 0.9600 .
C20 H20B 0.9600 .
C20 H20C 0.9600 .
C21 O2 1.22(2) .
C21 O1 1.33(2) .
C21 C22 1.51(2) .
C22 C21 1.51(2) 5_666
C22 H22A 0.9700 .
C22 H22B 0.9700 .
N1 N2 1.389(18) .
N2 H2 0.8600 .
N3 N4 1.363(18) .
N4 H4 0.8600 .
N5 N6 1.311(12) .
N6 H6 0.8600 .
N7 N8 1.369(13) .
N7 Ag1 2.244(9) 7_564
N8 H8 0.8600 .

loop_
_platon_squeeze_void_nr
_platon_squeeze_void_average_x
_platon_squeeze_void_average_y
_platon_squeeze_void_average_z
_platon_squeeze_void_volume
_platon_squeeze_void_count_electrons
_platon_squeeze_void_content
1 0.000 0.000 0.002 400 165 ' '
2 0.500 0.500 -0.034 400 165 ' '
